data_7046974
loop_
_publ_author_name
'Daneshmand, Pargol'
'Pinon, Leena'
'Schaper, Frank'

_publ_section_title
;
 Dinuclear iminophenoxide copper complexes in rac-lactide polymerisation.
;
_journal_issue 30
_journal_name_full 'Dalton transactions (Cambridge, England : 2003)'
_journal_page_first 10147
_journal_page_last 10161
_journal_paper_doi 10.1039/c8dt02140f
_journal_volume 47
_journal_year 2018
_chemical_formula_moiety 'C64 H84 Cu2 N4 O4'
_chemical_formula_sum 'C64 H84 Cu2 N4 O4'
_chemical_formula_weight 1100.43
_space_group_crystal_system triclinic
_space_group_IT_number 2
_space_group_name_Hall '-P 1'
_space_group_name_H-M_alt 'P -1'
_symmetry_space_group_name_Hall '-P 1'
_symmetry_space_group_name_H-M 'P -1'
_atom_sites_solution_hydrogens geom
_atom_sites_solution_primary dual
_atom_sites_solution_secondary difmap
_audit_creation_date 2017-12-05
_audit_creation_method
;
Olex2 1.2
(compiled 2017.08.10 svn.r3458 for OlexSys, GUI svn.r5381)
;
_audit_update_record
;
2018-05-24 deposited with the CCDC.
2018-07-05 downloaded from the CCDC.
;
_cell_angle_alpha 82.603(2)
_cell_angle_beta 88.935(2)
_cell_angle_gamma 74.196(2)
_cell_formula_units_Z 1
_cell_length_a 10.9595(5)
_cell_length_b 11.4816(5)
_cell_length_c 12.5663(5)
_cell_measurement_reflns_used 9963
_cell_measurement_temperature 150(2)
_cell_measurement_theta_max 60.69
_cell_measurement_theta_min 3.09
_cell_volume 1508.59(11)
_computing_cell_refinement 'SAINT v8.34A (Bruker, 2013)'
_computing_data_collection 'APEX 2 (2013) Bruker AXS Inc., Madison, WI 53719-1173.'
_computing_data_reduction 'SAINT v8.34A (Bruker, 2013)'
_computing_molecular_graphics 'Olex2 (Dolomanov et al., 2009)'
_computing_publication_material 'Olex2 (Dolomanov et al., 2009)'
_computing_structure_refinement 'XL (Sheldrick, 2008)'
_computing_structure_solution 'ShelXT (Sheldrick, 2015)'
_diffrn_ambient_temperature 150.0
_diffrn_detector_area_resol_mean 10.24
_diffrn_measured_fraction_theta_full 1.000
_diffrn_measured_fraction_theta_max 0.995
_diffrn_measurement_device_type 'Bruker Venture Metaljet'
_diffrn_measurement_method '\f and \w scans'
_diffrn_radiation_type GaK\a
_diffrn_radiation_wavelength 1.34139
_diffrn_reflns_av_R_equivalents 0.0593
_diffrn_reflns_av_unetI/netI 0.0358
_diffrn_reflns_Laue_measured_fraction_full 1.000
_diffrn_reflns_Laue_measured_fraction_max 0.995
_diffrn_reflns_limit_h_max 14
_diffrn_reflns_limit_h_min -14
_diffrn_reflns_limit_k_max 14
_diffrn_reflns_limit_k_min -14
_diffrn_reflns_limit_l_max 15
_diffrn_reflns_limit_l_min -16
_diffrn_reflns_number 43024
_diffrn_reflns_point_group_measured_fraction_full 1.000
_diffrn_reflns_point_group_measured_fraction_max 0.995
_diffrn_reflns_theta_full 53.594
_diffrn_reflns_theta_max 60.782
_diffrn_reflns_theta_min 3.086
_diffrn_source 'Metal Jet'
_diffrn_standards_number 0
_exptl_absorpt_coefficient_mu 4.049
_exptl_absorpt_correction_T_max 0.7519
_exptl_absorpt_correction_T_min 0.5791
_exptl_absorpt_correction_type multi-scan
_exptl_absorpt_process_details
'SADABS-2014/2 (Bruker,2014/2) was used for absorption correction. wR2(int) was 0.1002 before and 0.0729 after correction. The Ratio of minimum to maximum transmission is 0.7702. The \l/2 correction factor is 0.00150.'
_exptl_crystal_colour green
_exptl_crystal_colour_primary green
_exptl_crystal_density_diffrn 1.211
_exptl_crystal_description block
_exptl_crystal_F_000 586
_exptl_crystal_size_max 0.16
_exptl_crystal_size_mid 0.15
_exptl_crystal_size_min 0.12
_refine_diff_density_max 1.577
_refine_diff_density_min -0.501
_refine_diff_density_rms 0.096
_refine_ls_extinction_method none
_refine_ls_goodness_of_fit_ref 1.052
_refine_ls_hydrogen_treatment constr
_refine_ls_matrix_type full
_refine_ls_number_parameters 397
_refine_ls_number_reflns 6935
_refine_ls_number_restraints 242
_refine_ls_restrained_S_all 1.047
_refine_ls_R_factor_all 0.0721
_refine_ls_R_factor_gt 0.0627
_refine_ls_shift/su_max 0.000
_refine_ls_shift/su_mean 0.000
_refine_ls_structure_factor_coef Fsqd
_refine_ls_weighting_details 'w=1/[\s^2^(Fo^2^)+(0.1040P)^2^+1.1211P] where P=(Fo^2^+2Fc^2^)/3'
_refine_ls_weighting_scheme calc
_refine_ls_wR_factor_gt 0.1606
_refine_ls_wR_factor_ref 0.1689
_reflns_Friedel_coverage 0.000
_reflns_number_gt 6091
_reflns_number_total 6935
_reflns_threshold_expression 'I > 2\s(I)'
_cod_data_source_file c8dt02140f2.cif
_cod_data_source_block comp_10a
_cod_depositor_comments 'Adding full bibliography for 7046963--7046983.cif.'
_cod_database_code 7046974
_shelxl_version_number 2014-3
_shelx_space_group_comment
;
The symmetry employed for this shelxl refinement is uniquely defined
by the following loop, which should always be used as a source of
symmetry information in preference to the above space-group names.
They are only intended as comments.
;
_shelx_estimated_absorpt_t_max 0.642
_shelx_estimated_absorpt_t_min 0.564
_olex2_refinement_description
;
1. Fixed Uiso
 At 1.2 times of:
  All C(H) groups, All C(H,H) groups
 At 1.5 times of:
  All C(H,H,H) groups
2. Restrained distances
 H24B_$1-H11B
 -2.41 with sigma of 0.02
 C23A-C24A \\sim C24A-C25A \\sim C25A-C26A \\sim C26A-C27A \\sim C27A-C28A
\\sim C28A-C23A \\sim C23B-
 C24B \\sim C24B-C25B \\sim C25B-C26B \\sim C26B-C27B \\sim C27B-C28B \\sim
C28B-C23B
 with sigma of 0.001
 C23A-C25A \\sim C24A-C26A \\sim C25A-C27A \\sim C26A-C28A \\sim C27A-C23A
\\sim C28A-C24A \\sim C23B-
 C25B \\sim C24B-C26B \\sim C25B-C27B \\sim C26B-C28B \\sim C27B-C23B \\sim
C28B-C24B
 with sigma of 0.02
 C16-C23A \\sim C16-C23B
 with sigma of 0.001
 C16-C28A \\sim C16-C28B \\sim C16-C24A \\sim C16-C24B
 with sigma of 0.02
3. Uiso/Uaniso restraints and constraints
All non-hydrogen atoms have similar U: within 0.8A with sigma of 0.02 and sigma
for terminal atoms of 0.02
4. Rigid body (RIGU) restrains
 C23A, C24A, C25A, C26A, C27A, C28A, C23B, C24B, C25B, C26B, C27B, C28B
 with sigma for 1-2 distances of 0.004 and sigma for 1-3 distances of 0.004
5. Others
 Sof(H16)=Sof(C23A)=Sof(C28A)=Sof(H28A)=Sof(C27A)=Sof(H27A)=Sof(C26A)=
 Sof(H26A)=Sof(C25A)=Sof(H25A)=Sof(C24A)=Sof(H24A)=1-FVAR(1)
 Sof(H16A)=Sof(C23B)=Sof(C24B)=Sof(H24B)=Sof(C25B)=Sof(H25B)=Sof(C26B)=
 Sof(H26B)=Sof(C27B)=Sof(H27B)=Sof(C28B)=Sof(H28B)=FVAR(1)
6.a Ternary CH refined with riding coordinates:
 C16(H16A), C16(H16)
6.b Secondary CH2 refined with riding coordinates:
 C29(H29A,H29B), C30(H30A,H30B)
6.c Aromatic/amide H refined with riding coordinates:
 C1(H1), C5(H5), C7(H7), C18(H18), C19(H19), C20(H20), C21(H21), C22(H22),
 C24B(H24B), C25B(H25B), C26B(H26B), C27B(H27B), C28B(H28B), C28A(H28A),
 C27A(H27A), C26A(H26A), C25A(H25A), C24A(H24A)
6.d Idealised Me refined as rotating group:
 C9(H9A,H9B,H9C), C10(H10A,H10B,H10C), C11(H11A,H11B,H11C), C13(H13A,H13B,
 H13C), C14(H14A,H14B,H14C), C15(H15A,H15B,H15C), C31(H31A,H31B,H31C), C32(H32A,
 H32B,H32C)
;
_olex2_submission_special_instructions 'No special instructions were received'

loop_
_space_group_symop_operation_xyz
'x, y, z'
'-x, -y, -z'

loop_
_atom_site_label
_atom_site_type_symbol
_atom_site_fract_x
_atom_site_fract_y
_atom_site_fract_z
_atom_site_U_iso_or_equiv
_atom_site_adp_type
_atom_site_occupancy
_atom_site_site_symmetry_order
_atom_site_calc_flag
_atom_site_refinement_flags_posn
_atom_site_refinement_flags_adp
_atom_site_refinement_flags_occupancy
_atom_site_disorder_assembly
_atom_site_disorder_group
Cu1 Cu 0.41336(3) 0.12095(3) 0.46001(3) 0.02304(13) Uani 1 1 d . U . . .
O1 O 0.31783(18) 0.17527(17) 0.32953(14) 0.0284(4) Uani 1 1 d . U . . .
O2 O 0.51019(17) 0.03973(16) 0.59012(15) 0.0270(4) Uani 1 1 d . U . . .
N1 N 0.3025(2) 0.2631(2) 0.52338(17) 0.0250(4) Uani 1 1 d . U . . .
N2 N 0.5880(2) 0.2130(2) 0.4371(2) 0.0379(6) Uani 1 1 d . U . . .
C1 C 0.2614(2) 0.3670(2) 0.4644(2) 0.0278(5) Uani 1 1 d . U . . .
H1 H 0.2218 0.4357 0.4996 0.033 Uiso 1 1 calc R . . . .
C2 C 0.2711(2) 0.3867(2) 0.3496(2) 0.0281(6) Uani 1 1 d . U . . .
C3 C 0.2937(3) 0.2882(2) 0.2863(2) 0.0281(5) Uani 1 1 d . U . . .
C4 C 0.2870(3) 0.3173(3) 0.1721(2) 0.0326(6) Uani 1 1 d . U . . .
C5 C 0.2670(3) 0.4379(3) 0.1289(2) 0.0326(6) Uani 1 1 d . U . . .
H5 H 0.2635 0.4561 0.0529 0.039 Uiso 1 1 calc R . . . .
C6 C 0.2513(3) 0.5365(2) 0.1898(2) 0.0289(6) Uani 1 1 d . U . . .
C7 C 0.2501(3) 0.5086(2) 0.2995(2) 0.0294(6) Uani 1 1 d . U . . .
H7 H 0.2349 0.5728 0.3429 0.035 Uiso 1 1 calc R . . . .
C8 C 0.3008(4) 0.2142(3) 0.1014(2) 0.0439(8) Uani 1 1 d . U . . .
C9 C 0.1955(4) 0.1518(3) 0.1262(3) 0.0487(9) Uani 1 1 d . U . . .
H9A H 0.2025 0.1154 0.2016 0.073 Uiso 1 1 calc GR . . . .
H9B H 0.2034 0.0877 0.0799 0.073 Uiso 1 1 calc GR . . . .
H9C H 0.1129 0.2120 0.1131 0.073 Uiso 1 1 calc GR . . . .
C10 C 0.4323(4) 0.1207(3) 0.1203(3) 0.0540(10) Uani 1 1 d . U . . .
H10A H 0.4988 0.1615 0.1005 0.081 Uiso 1 1 calc GR . . . .
H10B H 0.4389 0.0549 0.0761 0.081 Uiso 1 1 calc GR . . . .
H10C H 0.4425 0.0865 0.1962 0.081 Uiso 1 1 calc GR . . . .
C11 C 0.2940(6) 0.2654(3) -0.0185(3) 0.0733(16) Uani 1 1 d . U . . .
H11A H 0.2053 0.3026 -0.0408 0.110 Uiso 1 1 calc GR . . . .
H11B H 0.3315 0.1991 -0.0610 0.110 Uiso 1 1 calc DGR . . . .
H11C H 0.3411 0.3272 -0.0300 0.110 Uiso 1 1 calc GR . . . .
C12 C 0.2316(3) 0.6666(2) 0.1320(2) 0.0307(6) Uani 1 1 d . U . . .
C13 C 0.2327(4) 0.7571(3) 0.2107(3) 0.0449(8) Uani 1 1 d . U . . .
H13A H 0.1585 0.7648 0.2567 0.067 Uiso 1 1 calc GR . . . .
H13B H 0.2300 0.8369 0.1707 0.067 Uiso 1 1 calc GR . . . .
H13C H 0.3102 0.7277 0.2551 0.067 Uiso 1 1 calc GR . . . .
C14 C 0.1045(3) 0.7069(3) 0.0710(3) 0.0426(7) Uani 1 1 d . U . . .
H14A H 0.1022 0.6483 0.0213 0.064 Uiso 1 1 calc GR . . . .
H14B H 0.0944 0.7879 0.0304 0.064 Uiso 1 1 calc GR . . . .
H14C H 0.0353 0.7103 0.1221 0.064 Uiso 1 1 calc GR . . . .
C15 C 0.3401(4) 0.6688(3) 0.0527(3) 0.0454(8) Uani 1 1 d . U . . .
H15A H 0.4213 0.6434 0.0921 0.068 Uiso 1 1 calc GR . . . .
H15B H 0.3276 0.7517 0.0155 0.068 Uiso 1 1 calc GR . . . .
H15C H 0.3403 0.6128 0.0001 0.068 Uiso 1 1 calc GR . . . .
C16 C 0.2730(3) 0.2471(3) 0.6388(2) 0.0297(6) Uani 1 1 d D U . . .
H16A H 0.3578 0.2065 0.6738 0.036 Uiso 0.492(9) 1 calc R . P A 2
H16 H 0.3494 0.1924 0.6792 0.036 Uiso 0.508(9) 1 calc R . P A 1
C17 C 0.2292(3) 0.3654(3) 0.6889(2) 0.0306(6) Uani 1 1 d . U . . .
C18 C 0.3211(3) 0.4131(3) 0.7283(2) 0.0344(6) Uani 1 1 d . U . . .
H18 H 0.4083 0.3714 0.7237 0.041 Uiso 1 1 calc R . . . .
C19 C 0.2862(3) 0.5208(3) 0.7739(2) 0.0398(7) Uani 1 1 d . U . . .
H19 H 0.3494 0.5527 0.8004 0.048 Uiso 1 1 calc R . . . .
C20 C 0.1592(4) 0.5818(3) 0.7808(3) 0.0425(8) Uani 1 1 d . U . . .
H20 H 0.1352 0.6557 0.8119 0.051 Uiso 1 1 calc R . . . .
C21 C 0.0671(3) 0.5352(3) 0.7425(3) 0.0421(7) Uani 1 1 d . U . . .
H21 H -0.0201 0.5768 0.7477 0.051 Uiso 1 1 calc R . . . .
C22 C 0.1024(3) 0.4271(3) 0.6964(2) 0.0365(6) Uani 1 1 d . U . . .
H22 H 0.0390 0.3955 0.6698 0.044 Uiso 1 1 calc R . . . .
C23B C 0.1972(7) 0.1529(6) 0.6688(5) 0.0304(17) Uani 0.492(9) 1 d D U P A 2
C24B C 0.2154(7) 0.0846(5) 0.7698(5) 0.0386(17) Uani 0.492(9) 1 d D U P A 2
H24B H 0.2810 0.0890 0.8162 0.046 Uiso 0.492(9) 1 calc DR . P A 2
C25B C 0.1374(7) 0.0098(6) 0.8026(6) 0.052(2) Uani 0.492(9) 1 d D U P A 2
H25B H 0.1472 -0.0352 0.8723 0.062 Uiso 0.492(9) 1 calc R . P A 2
C26B C 0.0450(8) 0.0020(8) 0.7317(6) 0.053(2) Uani 0.492(9) 1 d D U P A 2
H26B H -0.0074 -0.0503 0.7532 0.063 Uiso 0.492(9) 1 calc R . P A 2
C27B C 0.0273(7) 0.0688(6) 0.6301(7) 0.050(2) Uani 0.492(9) 1 d D U P A 2
H27B H -0.0373 0.0633 0.5831 0.060 Uiso 0.492(9) 1 calc R . P A 2
C28B C 0.1052(6) 0.1439(6) 0.5980(6) 0.0364(17) Uani 0.492(9) 1 d D U P A 2
H28B H 0.0957 0.1887 0.5282 0.044 Uiso 0.492(9) 1 calc R . P A 2
C29 C 0.6011(3) 0.0984(3) 0.6173(3) 0.0463(9) Uani 1 1 d . U . . .
H29A H 0.6605 0.0441 0.6726 0.056 Uiso 1 1 calc R . . . .
H29B H 0.5578 0.1740 0.6479 0.056 Uiso 1 1 calc R . . . .
C30 C 0.6737(3) 0.1296(3) 0.5209(4) 0.0546(11) Uani 1 1 d . U . . .
H30A H 0.7378 0.1690 0.5423 0.066 Uiso 1 1 calc R . . . .
H30B H 0.7189 0.0538 0.4915 0.066 Uiso 1 1 calc R . . . .
C31 C 0.5705(3) 0.3399(3) 0.4577(3) 0.0376(7) Uani 1 1 d . U . . .
H31A H 0.5097 0.3952 0.4052 0.056 Uiso 1 1 calc GR . . . .
H31B H 0.6520 0.3598 0.4514 0.056 Uiso 1 1 calc GR . . . .
H31C H 0.5381 0.3490 0.5303 0.056 Uiso 1 1 calc GR . . . .
C32 C 0.6368(4) 0.1981(3) 0.3290(4) 0.0562(11) Uani 1 1 d . U . . .
H32A H 0.7185 0.2178 0.3228 0.084 Uiso 1 1 calc GR . . . .
H32B H 0.5764 0.2532 0.2761 0.084 Uiso 1 1 calc GR . . . .
H32C H 0.6483 0.1135 0.3159 0.084 Uiso 1 1 calc GR . . . .
C23A C 0.1673(6) 0.1814(6) 0.6435(5) 0.0296(17) Uani 0.508(9) 1 d D U P A 1
C28A C 0.0861(5) 0.1885(7) 0.5578(5) 0.0340(15) Uani 0.508(9) 1 d D U P A 1
H28A H 0.0869 0.2437 0.4947 0.041 Uiso 0.508(9) 1 calc R . P A 1
C27A C 0.0035(6) 0.1150(6) 0.5642(5) 0.0446(18) Uani 0.508(9) 1 d D U P A 1
H27A H -0.0515 0.1204 0.5052 0.053 Uiso 0.508(9) 1 calc R . P A 1
C26A C 0.0000(7) 0.0336(7) 0.6556(6) 0.050(2) Uani 0.508(9) 1 d D U P A 1
H26A H -0.0559 -0.0170 0.6588 0.060 Uiso 0.508(9) 1 calc R . P A 1
C25A C 0.0796(7) 0.0276(7) 0.7422(6) 0.047(2) Uani 0.508(9) 1 d D U P A 1
H25A H 0.0775 -0.0264 0.8058 0.056 Uiso 0.508(9) 1 calc R . P A 1
C24A C 0.1622(6) 0.1010(5) 0.7352(5) 0.0341(15) Uani 0.508(9) 1 d D U P A 1
H24A H 0.2166 0.0962 0.7946 0.041 Uiso 0.508(9) 1 calc R . P A 1

loop_
_atom_site_aniso_label
_atom_site_aniso_U_11
_atom_site_aniso_U_22
_atom_site_aniso_U_33
_atom_site_aniso_U_23
_atom_site_aniso_U_13
_atom_site_aniso_U_12
Cu1 0.01926(19) 0.0222(2) 0.0253(2) 0.00047(14) -0.00342(13) -0.00305(14)
O1 0.0307(9) 0.0262(9) 0.0218(9) -0.0019(7) -0.0023(7) 0.0030(7)
O2 0.0275(9) 0.0191(8) 0.0345(10) -0.0003(7) -0.0141(8) -0.0071(7)
N1 0.0191(10) 0.0339(12) 0.0195(10) -0.0039(8) -0.0008(8) -0.0028(8)
N2 0.0273(12) 0.0237(11) 0.0605(17) -0.0012(11) 0.0078(11) -0.0057(9)
C1 0.0222(12) 0.0309(13) 0.0284(14) -0.0079(11) -0.0010(10) -0.0020(10)
C2 0.0254(12) 0.0290(13) 0.0236(13) -0.0062(10) -0.0038(10) 0.0048(10)
C3 0.0270(12) 0.0279(13) 0.0234(13) -0.0026(10) -0.0005(10) 0.0021(10)
C4 0.0438(16) 0.0287(13) 0.0217(13) -0.0057(10) 0.0010(11) -0.0029(12)
C5 0.0436(16) 0.0296(14) 0.0212(13) -0.0027(10) -0.0031(11) -0.0044(12)
C6 0.0310(13) 0.0258(12) 0.0265(13) -0.0036(10) -0.0050(10) -0.0011(10)
C7 0.0266(13) 0.0278(13) 0.0296(14) -0.0085(10) -0.0030(10) 0.0019(10)
C8 0.080(2) 0.0273(14) 0.0213(14) -0.0052(11) 0.0044(14) -0.0094(15)
C9 0.077(3) 0.0332(16) 0.0344(17) -0.0032(13) -0.0143(16) -0.0129(16)
C10 0.082(3) 0.0314(16) 0.045(2) -0.0145(14) 0.0302(19) -0.0076(16)
C11 0.163(5) 0.0378(19) 0.0223(16) -0.0082(14) 0.003(2) -0.030(2)
C12 0.0386(15) 0.0258(13) 0.0262(13) -0.0026(10) -0.0051(11) -0.0063(11)
C13 0.064(2) 0.0279(14) 0.0412(18) -0.0059(13) -0.0096(16) -0.0086(14)
C14 0.0451(18) 0.0333(15) 0.0450(18) 0.0049(13) -0.0144(14) -0.0068(13)
C15 0.0506(19) 0.0381(17) 0.049(2) -0.0034(14) 0.0065(15) -0.0152(14)
C16 0.0396(15) 0.0334(14) 0.0208(13) -0.0064(10) 0.0031(11) -0.0169(12)
C17 0.0456(16) 0.0332(14) 0.0180(12) -0.0042(10) 0.0023(11) -0.0187(12)
C18 0.0476(17) 0.0387(15) 0.0241(13) -0.0056(11) 0.0007(12) -0.0232(13)
C19 0.059(2) 0.0432(17) 0.0267(14) -0.0057(12) 0.0003(13) -0.0288(15)
C20 0.068(2) 0.0368(16) 0.0301(15) -0.0126(12) 0.0117(14) -0.0240(15)
C21 0.0490(18) 0.0424(17) 0.0367(17) -0.0112(13) 0.0075(14) -0.0131(14)
C22 0.0443(17) 0.0414(16) 0.0311(15) -0.0104(12) 0.0036(12) -0.0215(13)
C23B 0.035(4) 0.019(3) 0.037(4) -0.009(2) 0.011(3) -0.007(3)
C24B 0.054(4) 0.026(3) 0.037(4) -0.007(2) 0.012(3) -0.012(3)
C25B 0.064(5) 0.036(3) 0.060(5) -0.010(3) 0.027(4) -0.022(3)
C26B 0.048(5) 0.033(4) 0.084(5) -0.022(3) 0.027(4) -0.017(3)
C27B 0.040(4) 0.035(4) 0.080(6) -0.020(3) 0.020(4) -0.016(3)
C28B 0.034(3) 0.027(3) 0.050(4) -0.015(3) 0.006(3) -0.008(3)
C29 0.0420(17) 0.0256(14) 0.071(2) 0.0094(14) -0.0369(17) -0.0140(12)
C30 0.0198(13) 0.0283(15) 0.113(3) 0.0069(17) -0.0157(17) -0.0083(11)
C31 0.0314(14) 0.0255(13) 0.056(2) -0.0019(13) 0.0030(13) -0.0099(11)
C32 0.049(2) 0.0335(16) 0.093(3) -0.0185(18) 0.036(2) -0.0205(15)
C23A 0.033(3) 0.023(3) 0.032(3) -0.012(2) 0.013(2) -0.003(3)
C28A 0.028(3) 0.040(4) 0.038(4) -0.013(3) 0.010(2) -0.014(3)
C27A 0.037(3) 0.053(4) 0.054(4) -0.025(3) 0.020(3) -0.022(3)
C26A 0.042(4) 0.043(4) 0.070(5) -0.018(3) 0.024(3) -0.019(3)
C25A 0.047(4) 0.033(4) 0.064(5) -0.017(3) 0.025(3) -0.015(3)
C24A 0.036(3) 0.026(3) 0.039(4) -0.007(2) 0.009(3) -0.005(3)

loop_
_atom_type_symbol
_atom_type_description
_atom_type_scat_dispersion_real
_atom_type_scat_dispersion_imag
_atom_type_scat_source
C C 0.0150 0.0070 'International Tables Vol C Tables 4.2.6.8 and 6.1.1.4'
H H 0.0000 0.0000 'International Tables Vol C Tables 4.2.6.8 and 6.1.1.4'
Cu Cu -2.7970 3.6880 'International Tables Vol C Tables 4.2.6.8 and 6.1.1.4'
N N 0.0250 0.0140 'International Tables Vol C Tables 4.2.6.8 and 6.1.1.4'
O O 0.0410 0.0250 'International Tables Vol C Tables 4.2.6.8 and 6.1.1.4'

loop_
_geom_angle_atom_site_label_1
_geom_angle_atom_site_label_2
_geom_angle_atom_site_label_3
_geom_angle
_geom_angle_site_symmetry_1
_geom_angle_site_symmetry_3
O1 Cu1 Cu1 130.47(6) . 2_656
O1 Cu1 O2 90.02(8) . 2_656
O1 Cu1 O2 171.00(8) . .
O1 Cu1 N1 89.19(8) . .
O1 Cu1 N2 104.42(9) . .
O2 Cu1 Cu1 41.48(5) . 2_656
O2 Cu1 Cu1 40.59(5) 2_656 2_656
O2 Cu1 O2 82.07(8) . 2_656
O2 Cu1 N1 97.41(8) . .
O2 Cu1 N1 165.65(9) 2_656 .
O2 Cu1 N2 101.16(8) 2_656 .
O2 Cu1 N2 81.44(9) . .
N1 Cu1 Cu1 137.11(6) . 2_656
N1 Cu1 N2 92.91(9) . .
N2 Cu1 Cu1 91.81(6) . 2_656
C3 O1 Cu1 120.81(18) . .
Cu1 O2 Cu1 97.93(8) . 2_656
C29 O2 Cu1 113.34(19) . 2_656
C29 O2 Cu1 112.74(17) . .
C1 N1 Cu1 119.90(18) . .
C1 N1 C16 121.5(2) . .
C16 N1 Cu1 118.57(17) . .
C30 N2 Cu1 97.45(17) . .
C31 N2 Cu1 120.20(18) . .
C31 N2 C30 109.1(3) . .
C32 N2 Cu1 107.6(2) . .
C32 N2 C30 112.1(3) . .
C32 N2 C31 109.9(2) . .
N1 C1 H1 117.5 . .
N1 C1 C2 125.0(2) . .
C2 C1 H1 117.5 . .
C3 C2 C1 121.7(2) . .
C7 C2 C1 117.9(2) . .
C7 C2 C3 120.3(2) . .
O1 C3 C2 122.0(2) . .
O1 C3 C4 120.0(2) . .
C4 C3 C2 118.0(2) . .
C3 C4 C8 119.4(2) . .
C5 C4 C3 118.3(2) . .
C5 C4 C8 122.3(2) . .
C4 C5 H5 117.6 . .
C4 C5 C6 124.7(3) . .
C6 C5 H5 117.6 . .
C5 C6 C12 119.6(2) . .
C7 C6 C5 116.5(3) . .
C7 C6 C12 123.8(2) . .
C2 C7 H7 119.1 . .
C6 C7 C2 121.9(2) . .
C6 C7 H7 119.1 . .
C4 C8 C10 110.4(3) . .
C9 C8 C4 109.7(3) . .
C9 C8 C10 110.5(3) . .
C9 C8 C11 109.5(3) . .
C11 C8 C4 110.6(2) . .
C11 C8 C10 106.0(3) . .
C8 C9 H9A 109.5 . .
C8 C9 H9B 109.5 . .
C8 C9 H9C 109.5 . .
H9A C9 H9B 109.5 . .
H9A C9 H9C 109.5 . .
H9B C9 H9C 109.5 . .
C8 C10 H10A 109.5 . .
C8 C10 H10B 109.5 . .
C8 C10 H10C 109.5 . .
H10A C10 H10B 109.5 . .
H10A C10 H10C 109.5 . .
H10B C10 H10C 109.5 . .
C8 C11 H11A 109.5 . .
C8 C11 H11B 109.5 . .
C8 C11 H11C 109.5 . .
H11A C11 H11B 109.5 . .
H11A C11 H11C 109.5 . .
H11B C11 H11C 109.5 . .
C6 C12 C15 109.3(2) . .
C13 C12 C6 111.6(2) . .
C13 C12 C14 108.9(3) . .
C13 C12 C15 107.8(3) . .
C14 C12 C6 109.5(2) . .
C14 C12 C15 109.7(3) . .
C12 C13 H13A 109.5 . .
C12 C13 H13B 109.5 . .
C12 C13 H13C 109.5 . .
H13A C13 H13B 109.5 . .
H13A C13 H13C 109.5 . .
H13B C13 H13C 109.5 . .
C12 C14 H14A 109.5 . .
C12 C14 H14B 109.5 . .
C12 C14 H14C 109.5 . .
H14A C14 H14B 109.5 . .
H14A C14 H14C 109.5 . .
H14B C14 H14C 109.5 . .
C12 C15 H15A 109.5 . .
C12 C15 H15B 109.5 . .
C12 C15 H15C 109.5 . .
H15A C15 H15B 109.5 . .
H15A C15 H15C 109.5 . .
H15B C15 H15C 109.5 . .
N1 C16 H16A 103.3 . .
N1 C16 H16 109.1 . .
N1 C16 C17 114.8(2) . .
N1 C16 C23B 113.7(3) . .
N1 C16 C23A 103.9(3) . .
C17 C16 H16A 103.3 . .
C17 C16 H16 109.1 . .
C17 C16 C23B 116.1(4) . .
C17 C16 C23A 110.6(4) . .
C23B C16 H16A 103.3 . .
C23A C16 H16 109.1 . .
C18 C17 C16 118.4(3) . .
C22 C17 C16 122.6(3) . .
C22 C17 C18 119.0(3) . .
C17 C18 H18 119.7 . .
C19 C18 C17 120.6(3) . .
C19 C18 H18 119.7 . .
C18 C19 H19 120.1 . .
C20 C19 C18 119.9(3) . .
C20 C19 H19 120.1 . .
C19 C20 H20 120.0 . .
C19 C20 C21 120.1(3) . .
C21 C20 H20 120.0 . .
C20 C21 H21 120.1 . .
C20 C21 C22 119.9(3) . .
C22 C21 H21 120.1 . .
C17 C22 C21 120.5(3) . .
C17 C22 H22 119.8 . .
C21 C22 H22 119.8 . .
C24B C23B C16 119.2(4) . .
C28B C23B C16 119.7(4) . .
C28B C23B C24B 120.9(4) . .
C23B C24B H24B 120.1 . .
C23B C24B C25B 119.9(5) . .
C25B C24B H24B 120.1 . .
C24B C25B H25B 120.6 . .
C24B C25B C26B 118.8(5) . .
C26B C25B H25B 120.6 . .
C25B C26B H26B 119.2 . .
C27B C26B C25B 121.6(5) . .
C27B C26B H26B 119.2 . .
C26B C27B H27B 120.4 . .
C26B C27B C28B 119.2(5) . .
C28B C27B H27B 120.4 . .
C23B C28B C27B 119.5(5) . .
C23B C28B H28B 120.2 . .
C27B C28B H28B 120.2 . .
O2 C29 H29A 109.4 . .
O2 C29 H29B 109.4 . .
O2 C29 C30 111.0(3) . .
H29A C29 H29B 108.0 . .
C30 C29 H29A 109.4 . .
C30 C29 H29B 109.4 . .
N2 C30 C29 111.0(2) . .
N2 C30 H30A 109.4 . .
N2 C30 H30B 109.4 . .
C29 C30 H30A 109.4 . .
C29 C30 H30B 109.4 . .
H30A C30 H30B 108.0 . .
N2 C31 H31A 109.5 . .
N2 C31 H31B 109.5 . .
N2 C31 H31C 109.5 . .
H31A C31 H31B 109.5 . .
H31A C31 H31C 109.5 . .
H31B C31 H31C 109.5 . .
N2 C32 H32A 109.5 . .
N2 C32 H32B 109.5 . .
N2 C32 H32C 109.5 . .
H32A C32 H32B 109.5 . .
H32A C32 H32C 109.5 . .
H32B C32 H32C 109.5 . .
C28A C23A C16 123.8(4) . .
C24A C23A C16 117.4(3) . .
C24A C23A C28A 118.5(4) . .
C23A C28A H28A 120.0 . .
C23A C28A C27A 120.1(4) . .
C27A C28A H28A 120.0 . .
C28A C27A H27A 119.4 . .
C26A C27A C28A 121.2(5) . .
C26A C27A H27A 119.4 . .
C27A C26A H26A 120.5 . .
C27A C26A C25A 119.0(5) . .
C25A C26A H26A 120.5 . .
C26A C25A H25A 120.2 . .
C26A C25A C24A 119.6(5) . .
C24A C25A H25A 120.2 . .
C23A C24A H24A 119.2 . .
C25A C24A C23A 121.7(5) . .
C25A C24A H24A 119.2 . .

loop_
_geom_bond_atom_site_label_1
_geom_bond_atom_site_label_2
_geom_bond_distance
_geom_bond_site_symmetry_2
Cu1 Cu1 2.9682(7) 2_656
Cu1 O1 1.9023(18) .
Cu1 O2 1.9498(18) .
Cu1 O2 1.9851(19) 2_656
Cu1 N1 1.998(2) .
Cu1 N2 2.422(2) .
O1 C3 1.297(3) .
O2 Cu1 1.9850(19) 2_656
O2 C29 1.414(3) .
N1 C1 1.292(3) .
N1 C16 1.480(3) .
N2 C30 1.482(4) .
N2 C31 1.472(4) .
N2 C32 1.464(5) .
C1 H1 0.9500 .
C1 C2 1.438(4) .
C2 C3 1.431(4) .
C2 C7 1.418(4) .
C3 C4 1.429(4) .
C4 C5 1.380(4) .
C4 C8 1.543(4) .
C5 H5 0.9500 .
C5 C6 1.418(4) .
C6 C7 1.375(4) .
C6 C12 1.536(4) .
C7 H7 0.9500 .
C8 C9 1.524(6) .
C8 C10 1.546(6) .
C8 C11 1.541(4) .
C9 H9A 0.9800 .
C9 H9B 0.9800 .
C9 H9C 0.9800 .
C10 H10A 0.9800 .
C10 H10B 0.9800 .
C10 H10C 0.9800 .
C11 H11A 0.9800 .
C11 H11B 0.9800 .
C11 H11C 0.9800 .
C12 C13 1.526(4) .
C12 C14 1.530(4) .
C12 C15 1.540(5) .
C13 H13A 0.9800 .
C13 H13B 0.9800 .
C13 H13C 0.9800 .
C14 H14A 0.9800 .
C14 H14B 0.9800 .
C14 H14C 0.9800 .
C15 H15A 0.9800 .
C15 H15B 0.9800 .
C15 H15C 0.9800 .
C16 H16A 1.0000 .
C16 H16 1.0000 .
C16 C17 1.526(4) .
C16 C23B 1.541(4) .
C16 C23A 1.541(4) .
C17 C18 1.395(4) .
C17 C22 1.385(4) .
C18 H18 0.9500 .
C18 C19 1.386(4) .
C19 H19 0.9500 .
C19 C20 1.384(5) .
C20 H20 0.9500 .
C20 C21 1.384(5) .
C21 H21 0.9500 .
C21 C22 1.393(4) .
C22 H22 0.9500 .
C23B C24B 1.390(2) .
C23B C28B 1.390(2) .
C24B H24B 0.9500 .
C24B C25B 1.390(2) .
C25B H25B 0.9500 .
C25B C26B 1.390(2) .
C26B H26B 0.9500 .
C26B C27B 1.390(2) .
C27B H27B 0.9500 .
C27B C28B 1.390(2) .
C28B H28B 0.9500 .
C29 H29A 0.9900 .
C29 H29B 0.9900 .
C29 C30 1.495(6) .
C30 H30A 0.9900 .
C30 H30B 0.9900 .
C31 H31A 0.9800 .
C31 H31B 0.9800 .
C31 H31C 0.9800 .
C32 H32A 0.9800 .
C32 H32B 0.9800 .
C32 H32C 0.9800 .
C23A C28A 1.391(2) .
C23A C24A 1.391(2) .
C28A H28A 0.9500 .
C28A C27A 1.391(2) .
C27A H27A 0.9500 .
C27A C26A 1.390(2) .
C26A H26A 0.9500 .
C26A C25A 1.390(2) .
C25A H25A 0.9500 .
C25A C24A 1.390(2) .
C24A H24A 0.9500 .

loop_
_geom_torsion_atom_site_label_1
_geom_torsion_atom_site_label_2
_geom_torsion_atom_site_label_3
_geom_torsion_atom_site_label_4
_geom_torsion
_geom_torsion_site_symmetry_1
Cu1 O1 C3 C2 -35.0(3) .
Cu1 O1 C3 C4 146.1(2) .
Cu1 O2 C29 C30 64.3(3) 2_656
Cu1 O2 C29 C30 -45.8(3) .
Cu1 N1 C1 C2 10.8(4) .
Cu1 N1 C16 C17 159.62(19) .
Cu1 N1 C16 C23B -63.4(4) .
Cu1 N1 C16 C23A -79.5(4) .
Cu1 N2 C30 C29 -38.9(3) .
O1 C3 C4 C5 -177.0(3) .
O1 C3 C4 C8 3.6(4) .
O2 C29 C30 N2 60.3(4) .
N1 C1 C2 C3 18.6(4) .
N1 C1 C2 C7 -164.9(3) .
N1 C16 C17 C18 -86.4(3) .
N1 C16 C17 C22 93.4(3) .
N1 C16 C23B C24B 148.2(6) .
N1 C16 C23B C28B -36.5(8) .
N1 C16 C23A C28A -25.0(8) .
N1 C16 C23A C24A 148.2(6) .
C1 N1 C16 C17 -18.3(4) .
C1 N1 C16 C23B 118.7(4) .
C1 N1 C16 C23A 102.6(4) .
C1 C2 C3 O1 -6.3(4) .
C1 C2 C3 C4 172.7(3) .
C1 C2 C7 C6 -176.8(3) .
C2 C3 C4 C5 4.0(4) .
C2 C3 C4 C8 -175.4(3) .
C3 C2 C7 C6 -0.3(4) .
C3 C4 C5 C6 -0.6(5) .
C3 C4 C8 C9 60.5(4) .
C3 C4 C8 C10 -61.5(4) .
C3 C4 C8 C11 -178.6(4) .
C4 C5 C6 C7 -3.3(5) .
C4 C5 C6 C12 179.1(3) .
C5 C4 C8 C9 -118.8(3) .
C5 C4 C8 C10 119.2(3) .
C5 C4 C8 C11 2.1(5) .
C5 C6 C7 C2 3.7(4) .
C5 C6 C12 C13 -173.1(3) .
C5 C6 C12 C14 66.2(3) .
C5 C6 C12 C15 -54.0(4) .
C7 C2 C3 O1 177.4(3) .
C7 C2 C3 C4 -3.6(4) .
C7 C6 C12 C13 9.5(4) .
C7 C6 C12 C14 -111.2(3) .
C7 C6 C12 C15 128.6(3) .
C8 C4 C5 C6 178.8(3) .
C12 C6 C7 C2 -178.8(3) .
C16 N1 C1 C2 -171.2(3) .
C16 C17 C18 C19 179.6(3) .
C16 C17 C22 C21 -179.8(3) .
C16 C23B C24B C25B 172.5(6) .
C16 C23B C28B C27B -172.8(7) .
C16 C23A C28A C27A 172.2(6) .
C16 C23A C24A C25A -172.8(7) .
C17 C16 C23B C24B -75.4(7) .
C17 C16 C23B C28B 99.9(7) .
C17 C16 C23A C28A 98.7(7) .
C17 C16 C23A C24A -88.1(6) .
C17 C18 C19 C20 0.1(4) .
C18 C17 C22 C21 0.0(4) .
C18 C19 C20 C21 0.2(5) .
C19 C20 C21 C22 -0.4(5) .
C20 C21 C22 C17 0.3(5) .
C22 C17 C18 C19 -0.2(4) .
C23B C16 C17 C18 137.7(3) .
C23B C16 C17 C22 -42.6(4) .
C23B C16 C23A C28A -150(2) .
C23B C16 C23A C24A 23.2(14) .
C23B C24B C25B C26B 2.1(11) .
C24B C23B C28B C27B 2.4(12) .
C24B C25B C26B C27B -1.3(13) .
C25B C26B C27B C28B 1.0(13) .
C26B C27B C28B C23B -1.5(12) .
C28B C23B C24B C25B -2.7(12) .
C31 N2 C30 C29 86.7(3) .
C32 N2 C30 C29 -151.4(3) .
C23A C16 C17 C18 156.5(3) .
C23A C16 C17 C22 -23.8(4) .
C23A C16 C23B C24B -152(2) .
C23A C16 C23B C28B 23.7(13) .
C23A C28A C27A C26A 0.1(10) .
C28A C23A C24A C25A 0.8(11) .
C28A C27A C26A C25A 0.9(11) .
C27A C26A C25A C24A -1.1(12) .
C26A C25A C24A C23A 0.3(12) .
C24A C23A C28A C27A -1.0(11) .
